data_4306395
loop_
_publ_author_name
'Chen-I Yang'
'Wolfgang Wernsdorfer'
'Kai-Hung Cheng'
'Motohiro Nakano'
'Gene-Hsiang Lee'
'Hui-Lien Tsai'

_publ_section_title
;
A [MnIII3O]7+ Single-Molecule Magnet: the Anisotropy Barrier Enhanced by
Structural Distortion
;
_journal_name_full 'Inorganic Chemistry'
_journal_page_first 10184
_journal_page_last 10186
_journal_paper_doi 10.1021/ic8012238
_journal_volume 47
_journal_year 2008
_chemical_formula_sum 'C55 H46.5 Cl Mn3 N9.5 O11'
_chemical_formula_weight 1216.79
_chemical_name_systematic
; 
 ? 
;
_space_group_IT_number 147
_symmetry_cell_setting trigonal
_symmetry_space_group_name_Hall '-P 3'
_symmetry_space_group_name_H-M 'P -3'
_atom_sites_solution_hydrogens geom
_atom_sites_solution_primary direct
_atom_sites_solution_secondary difmap
_audit_creation_method SHELXL-97
_cell_angle_alpha 90.00
_cell_angle_beta 90.00
_cell_angle_gamma 120.00
_cell_formula_units_Z 2
_cell_length_a 12.8734(6)
_cell_length_b 12.8734(6)
_cell_length_c 18.3364(9)
_cell_measurement_reflns_used 4575
_cell_measurement_temperature 150(2)
_cell_measurement_theta_max 26.98
_cell_measurement_theta_min 2.22
_cell_volume 2631.7(2)
_computing_cell_refinement 'Bruker SAINT'
_computing_data_collection 'Bruker SMART'
_computing_data_reduction 'Bruker SAINT'
_computing_molecular_graphics 'Bruker SHELXTL'
_computing_publication_material 'Bruker SHELXTL'
_computing_structure_refinement 'SHELXL-97 (Sheldrick, 1997)'
_computing_structure_solution 'SHELXS-97 (Sheldrick, 1990)'
_diffrn_ambient_temperature 150(2)
_diffrn_measured_fraction_theta_full 1.000
_diffrn_measured_fraction_theta_max 1.000
_diffrn_measurement_device_type 'BRUKER SMART APEXCCD area detector'
_diffrn_measurement_method 'omega scans'
_diffrn_radiation_monochromator graphite
_diffrn_radiation_source 'fine-focus sealed tube'
_diffrn_radiation_type MoK\a
_diffrn_radiation_wavelength 0.71073
_diffrn_reflns_av_R_equivalents 0.0681
_diffrn_reflns_av_sigmaI/netI 0.0459
_diffrn_reflns_limit_h_max 16
_diffrn_reflns_limit_h_min -16
_diffrn_reflns_limit_k_max 16
_diffrn_reflns_limit_k_min -16
_diffrn_reflns_limit_l_max 23
_diffrn_reflns_limit_l_min -22
_diffrn_reflns_number 20283
_diffrn_reflns_theta_full 27.50
_diffrn_reflns_theta_max 27.50
_diffrn_reflns_theta_min 1.11
_exptl_absorpt_coefficient_mu 0.832
_exptl_absorpt_correction_T_max 0.9365
_exptl_absorpt_correction_T_min 0.7320
_exptl_absorpt_correction_type multi-scan
_exptl_crystal_colour dark-brown
_exptl_crystal_density_diffrn 1.536
_exptl_crystal_density_meas ?
_exptl_crystal_density_method 'not measured'
_exptl_crystal_description plate
_exptl_crystal_F_000 1246
_exptl_crystal_size_max 0.40
_exptl_crystal_size_mid 0.32
_exptl_crystal_size_min 0.08
_refine_diff_density_max 1.390
_refine_diff_density_min -0.714
_refine_diff_density_rms 0.122
_refine_ls_extinction_method none
_refine_ls_goodness_of_fit_ref 1.285
_refine_ls_hydrogen_treatment constr
_refine_ls_matrix_type full
_refine_ls_number_parameters 242
_refine_ls_number_reflns 4041
_refine_ls_number_restraints 1
_refine_ls_restrained_S_all 1.285
_refine_ls_R_factor_all 0.0862
_refine_ls_R_factor_gt 0.0762
_refine_ls_shift/su_max 0.000
_refine_ls_shift/su_mean 0.000
_refine_ls_structure_factor_coef Fsqd
_refine_ls_weighting_details 'calc w=1/[\s^2^(Fo^2^)+(0.0594P)^2^+6.9645P] where P=(Fo^2^+2Fc^2^)/3'
_refine_ls_weighting_scheme calc
_refine_ls_wR_factor_gt 0.1684
_refine_ls_wR_factor_ref 0.1731
_reflns_number_gt 3623
_reflns_number_total 4041
_reflns_threshold_expression >2sigma(I)
_cod_data_source_file ic8012238_si_002.cif
_cod_data_source_block ic13078
_cod_depositor_comments
;
The following automatic conversions were performed:
'_symmetry_cell_setting' value 'Trigonal' changed to 'trigonal' according
to '/home/saulius/struct/CIF-dictionaries/cif_core.dic' dictionary named
'cif_core.dic' version 2.4.1 from
2010-06-29.

'_refine_ls_hydrogen_treatment' value 'CONSTR' changed to
'constr' according to '/home/saulius/struct/CIF-dictionaries/cif_core.dic'
dictionary named 'cif_core.dic' version 2.4.1 from 2010-06-29.

Automatic conversion script
Id: cif_fix_enum 1527 2010-12-29 10:47:43Z saulius 

The following automatic conversions were performed:

'_exptl_crystal_density_meas' value 'not_measured' was changed to '?'
- the value is perceived as not measured.

Automatic conversion script
Id: cif_fix_values 3008 2015-01-20 13:52:24Z robertas 
;
_cod_original_formula_sum 'C55 H46.50 Cl Mn3 N9.50 O11'
_cod_database_code 4306395

loop_
_symmetry_equiv_pos_as_xyz
'x, y, z'
'-y, x-y, z'
'-x+y, -x, z'
'-x, -y, -z'
'y, -x+y, -z'
'x-y, x, -z'

loop_
_atom_site_label
_atom_site_type_symbol
_atom_site_fract_x
_atom_site_fract_y
_atom_site_fract_z
_atom_site_U_iso_or_equiv
_atom_site_adp_type
_atom_site_occupancy
_atom_site_symmetry_multiplicity
_atom_site_calc_flag
_atom_site_refinement_flags
_atom_site_disorder_assembly
_atom_site_disorder_group
Mn1 Mn 0.50030(5) 0.77031(5) 0.27487(3) 0.01443(18) Uani 1 1 d . . .
O1 O 0.3333 0.6667 0.2602(3) 0.0156(10) Uani 1 3 d S . .
O2 O 0.6604(3) 0.8741(3) 0.29728(16) 0.0202(6) Uani 1 1 d . . .
O3 O 0.5252(2) 0.6363(2) 0.26975(16) 0.0179(6) Uani 1 1 d . . .
N1 N 0.4666(3) 0.9003(3) 0.30049(18) 0.0150(7) Uani 1 1 d . . .
N2 N 0.5468(3) 0.8147(3) 0.15565(19) 0.0207(7) Uani 1 1 d . . .
N3 N 0.5155(5) 0.8531(5) -0.1190(3) 0.0486(13) Uani 1 1 d . . .
C1 C 0.7025(4) 0.9577(3) 0.3487(2) 0.0157(8) Uani 1 1 d . . .
C2 C 0.8205(4) 1.0007(4) 0.3725(2) 0.0201(8) Uani 1 1 d . . .
H2 H 0.8670 0.9704 0.3508 0.024 Uiso 1 1 calc R . .
C3 C 0.8704(4) 1.0855(4) 0.4263(2) 0.0242(9) Uani 1 1 d . . .
H3 H 0.9508 1.1135 0.4413 0.029 Uiso 1 1 calc R . .
C4 C 0.8041(4) 1.1307(4) 0.4592(2) 0.0228(9) Uani 1 1 d . . .
H4 H 0.8372 1.1865 0.4982 0.027 Uiso 1 1 calc R . .
C5 C 0.6899(4) 1.0938(4) 0.4348(2) 0.0204(8) Uani 1 1 d . . .
H5 H 0.6459 1.1271 0.4563 0.024 Uiso 1 1 calc R . .
C6 C 0.6363(4) 1.0085(3) 0.3789(2) 0.0157(8) Uani 1 1 d . . .
C7 C 0.5196(4) 0.9819(3) 0.3505(2) 0.0166(8) Uani 1 1 d . . .
C8 C 0.4606(4) 1.0490(4) 0.3791(3) 0.0248(9) Uani 1 1 d . . .
H8A H 0.5118 1.1348 0.3689 0.037 Uiso 1 1 calc R . .
H8B H 0.4488 1.0366 0.4319 0.037 Uiso 1 1 calc R . .
H8C H 0.3827 1.0195 0.3552 0.037 Uiso 1 1 calc R . .
C9 C 0.6263(4) 0.7911(4) 0.1232(3) 0.0263(10) Uani 1 1 d . . .
H9 H 0.6741 0.7711 0.1531 0.032 Uiso 1 1 calc R . .
C10 C 0.6418(4) 0.7946(4) 0.0489(3) 0.0268(10) Uani 1 1 d . . .
H10 H 0.6988 0.7767 0.0283 0.032 Uiso 1 1 calc R . .
C11 C 0.5736(4) 0.8245(4) 0.0040(2) 0.0237(9) Uani 1 1 d . . .
C12 C 0.4954(4) 0.8543(4) 0.0379(3) 0.0266(10) Uani 1 1 d . . .
H12 H 0.4492 0.8784 0.0097 0.032 Uiso 1 1 calc R . .
C13 C 0.4856(4) 0.8485(4) 0.1121(2) 0.0251(9) Uani 1 1 d . . .
H13 H 0.4320 0.8699 0.1341 0.030 Uiso 1 1 calc R . .
C14 C 0.5235(6) 0.8471(6) -0.1931(3) 0.0436(14) Uani 1 1 d . . .
H14 H 0.4781 0.8695 -0.2235 0.052 Uiso 1 1 calc R . .
C15 C 0.5952(6) 0.8095(6) -0.2241(3) 0.0457(15) Uani 1 1 d . . .
H15 H 0.5999 0.8042 -0.2756 0.055 Uiso 1 1 calc R . .
C16 C 0.6596(8) 0.7800(7) -0.1788(3) 0.063(2) Uani 1 1 d . . .
H16 H 0.7106 0.7543 -0.1995 0.075 Uiso 1 1 calc R . .
C17 C 0.6544(6) 0.7855(6) -0.1061(3) 0.0424(14) Uani 1 1 d . . .
H17 H 0.7011 0.7646 -0.0759 0.051 Uiso 1 1 calc R . .
C18 C 0.5819(5) 0.8210(4) -0.0768(3) 0.0274(10) Uani 1 1 d . . .
Cl1 Cl 0.3333 0.6667 0.43622(9) 0.0147(3) Uani 1 3 d S . .
O4 O 0.3333 0.6667 0.5138(3) 0.0228(11) Uani 1 3 d S . .
O5 O 0.4551(2) 0.7164(3) 0.40977(16) 0.0189(6) Uani 1 1 d . . .
N4 N 0.0000 0.0000 1.0000 0.192(15) Uiso 1 6 d S . .
C19 C 0.0000 0.0000 0.9384(18) 0.092(10) Uiso 0.50 3 d SPD . .
C20 C 0.0000 0.0000 0.8572(19) 0.16(2) Uiso 0.50 3 d SPD . .
H20A H -0.0783 -0.0155 0.8394 0.241 Uiso 0.17 1 calc PR . .
H20B H 0.0155 -0.0627 0.8394 0.241 Uiso 0.17 1 calc PR . .
H20C H 0.0627 0.0783 0.8394 0.241 Uiso 0.17 1 calc PR . .

loop_
_atom_site_aniso_label
_atom_site_aniso_U_11
_atom_site_aniso_U_22
_atom_site_aniso_U_33
_atom_site_aniso_U_23
_atom_site_aniso_U_13
_atom_site_aniso_U_12
Mn1 0.0132(3) 0.0137(3) 0.0158(3) -0.0006(2) 0.0010(2) 0.0062(2)
O1 0.0142(14) 0.0142(14) 0.018(2) 0.000 0.000 0.0071(7)
O2 0.0164(14) 0.0195(14) 0.0233(16) -0.0042(12) 0.0027(11) 0.0079(12)
O3 0.0160(14) 0.0142(13) 0.0219(15) 0.0026(11) 0.0038(11) 0.0062(11)
N1 0.0146(15) 0.0136(15) 0.0176(17) 0.0029(13) 0.0009(13) 0.0077(13)
N2 0.0245(18) 0.0193(17) 0.0183(18) 0.0026(14) 0.0050(14) 0.0109(15)
N3 0.062(3) 0.055(3) 0.041(3) 0.010(2) 0.014(2) 0.039(3)
C1 0.0174(18) 0.0098(17) 0.0151(19) 0.0028(14) 0.0026(15) 0.0032(15)
C2 0.019(2) 0.022(2) 0.020(2) 0.0030(16) 0.0024(16) 0.0106(17)
C3 0.017(2) 0.024(2) 0.025(2) 0.0017(18) -0.0013(17) 0.0059(17)
C4 0.024(2) 0.018(2) 0.021(2) -0.0006(16) -0.0030(17) 0.0060(17)
C5 0.025(2) 0.0152(19) 0.021(2) -0.0002(16) 0.0018(17) 0.0106(17)
C6 0.0160(18) 0.0119(17) 0.0167(19) 0.0031(14) 0.0013(15) 0.0050(15)
C7 0.0176(18) 0.0117(17) 0.021(2) 0.0046(15) 0.0028(15) 0.0079(15)
C8 0.028(2) 0.025(2) 0.028(2) -0.0034(18) -0.0007(18) 0.0181(19)
C9 0.026(2) 0.031(2) 0.026(2) 0.0046(19) 0.0018(18) 0.017(2)
C10 0.031(2) 0.030(2) 0.028(2) 0.0049(19) 0.0100(19) 0.021(2)
C11 0.028(2) 0.020(2) 0.021(2) 0.0005(17) 0.0033(18) 0.0101(18)
C12 0.028(2) 0.032(2) 0.024(2) 0.0056(19) 0.0005(19) 0.018(2)
C13 0.028(2) 0.030(2) 0.021(2) 0.0039(18) 0.0063(18) 0.018(2)
C14 0.057(4) 0.053(4) 0.033(3) 0.011(3) 0.005(3) 0.037(3)
C15 0.085(5) 0.053(4) 0.019(2) -0.001(2) 0.002(3) 0.050(4)
C16 0.105(6) 0.098(6) 0.031(3) 0.010(3) 0.009(3) 0.086(5)
C17 0.068(4) 0.069(4) 0.020(3) 0.008(2) 0.005(2) 0.058(4)
C18 0.038(3) 0.021(2) 0.023(2) 0.0003(17) 0.0054(19) 0.015(2)
Cl1 0.0152(5) 0.0152(5) 0.0136(8) 0.000 0.000 0.0076(2)
O4 0.0253(17) 0.0253(17) 0.018(3) 0.000 0.000 0.0126(8)
O5 0.0143(14) 0.0218(14) 0.0203(15) -0.0003(12) 0.0011(11) 0.0089(12)

loop_
_atom_type_symbol
_atom_type_description
_atom_type_scat_dispersion_real
_atom_type_scat_dispersion_imag
_atom_type_scat_source
C C 0.0033 0.0016 'International Tables Vol C Tables 4.2.6.8 and 6.1.1.4'
H H 0.0000 0.0000 'International Tables Vol C Tables 4.2.6.8 and 6.1.1.4'
N N 0.0061 0.0033 'International Tables Vol C Tables 4.2.6.8 and 6.1.1.4'
O O 0.0106 0.0060 'International Tables Vol C Tables 4.2.6.8 and 6.1.1.4'
Cl Cl 0.1484 0.1585 'International Tables Vol C Tables 4.2.6.8 and 6.1.1.4'
Mn Mn 0.3368 0.7283 'International Tables Vol C Tables 4.2.6.8 and 6.1.1.4'

loop_
_geom_angle_atom_site_label_1
_geom_angle_atom_site_label_2
_geom_angle_atom_site_label_3
_geom_angle
_geom_angle_site_symmetry_1
_geom_angle_site_symmetry_3
_geom_angle_publ_flag
O2 Mn1 O1 175.03(16) . . ?
O2 Mn1 O3 91.95(13) . . ?
O1 Mn1 O3 90.03(9) . . ?
O2 Mn1 N1 88.43(13) . . ?
O1 Mn1 N1 88.73(10) . . ?
O3 Mn1 N1 168.76(13) . . ?
O2 Mn1 N2 88.50(13) . . ?
O1 Mn1 N2 95.98(17) . . ?
O3 Mn1 N2 92.19(13) . . ?
N1 Mn1 N2 99.05(13) . . ?
Mn1 O1 Mn1 118.03(7) 2_665 . ?
Mn1 O1 Mn1 118.03(7) 2_665 3_565 ?
Mn1 O1 Mn1 118.03(7) . 3_565 ?
C1 O2 Mn1 126.8(3) . . ?
N1 O3 Mn1 113.6(2) 3_565 . ?
C7 N1 O3 117.6(3) . 2_665 ?
C7 N1 Mn1 126.8(3) . . ?
O3 N1 Mn1 114.6(2) 2_665 . ?
C13 N2 C9 116.6(4) . . ?
C13 N2 Mn1 122.3(3) . . ?
C9 N2 Mn1 120.3(3) . . ?
C18 N3 C14 118.1(5) . . ?
O2 C1 C2 117.7(4) . . ?
O2 C1 C6 123.7(4) . . ?
C2 C1 C6 118.6(4) . . ?
C3 C2 C1 121.5(4) . . ?
C2 C3 C4 120.3(4) . . ?
C5 C4 C3 119.3(4) . . ?
C4 C5 C6 122.0(4) . . ?
C5 C6 C1 118.1(4) . . ?
C5 C6 C7 119.3(4) . . ?
C1 C6 C7 122.5(4) . . ?
N1 C7 C6 120.3(4) . . ?
N1 C7 C8 119.9(4) . . ?
C6 C7 C8 119.8(4) . . ?
N2 C9 C10 123.1(4) . . ?
C9 C10 C11 119.6(4) . . ?
C12 C11 C10 117.1(4) . . ?
C12 C11 C18 121.8(4) . . ?
C10 C11 C18 121.0(4) . . ?
C13 C12 C11 119.5(4) . . ?
N2 C13 C12 124.0(4) . . ?
C15 C14 N3 121.2(5) . . ?
C16 C15 C14 117.5(5) . . ?
C17 C16 C15 122.8(6) . . ?
C16 C17 C18 118.6(5) . . ?
C17 C18 N3 121.8(5) . . ?
C17 C18 C11 118.8(4) . . ?
N3 C18 C11 119.4(4) . . ?
O4 Cl1 O5 109.56(13) . 2_665 ?
O4 Cl1 O5 109.56(13) . 3_565 ?
O5 Cl1 O5 109.38(13) 2_665 3_565 ?
O4 Cl1 O5 109.56(13) . . ?
O5 Cl1 O5 109.38(13) 2_665 . ?
O5 Cl1 O5 109.38(13) 3_565 . ?
C19 N4 C19 180.00(4) 4_557 . ?
N4 C19 C20 180.00(2) . . ?

loop_
_geom_bond_atom_site_label_1
_geom_bond_atom_site_label_2
_geom_bond_distance
_geom_bond_site_symmetry_2
_geom_bond_publ_flag
Mn1 O2 1.857(3) . ?
Mn1 O1 1.8986(9) . ?
Mn1 O3 1.908(3) . ?
Mn1 N1 1.985(3) . ?
Mn1 N2 2.263(4) . ?
O1 Mn1 1.8986(9) 2_665 ?
O1 Mn1 1.8986(9) 3_565 ?
O2 C1 1.326(5) . ?
O3 N1 1.378(4) 3_565 ?
N1 C7 1.300(5) . ?
N1 O3 1.378(4) 2_665 ?
N2 C13 1.339(6) . ?
N2 C9 1.344(6) . ?
N3 C18 1.360(7) . ?
N3 C14 1.369(7) . ?
C1 C2 1.401(6) . ?
C1 C6 1.420(6) . ?
C2 C3 1.370(6) . ?
C3 C4 1.389(6) . ?
C4 C5 1.374(6) . ?
C5 C6 1.405(6) . ?
C6 C7 1.460(6) . ?
C7 C8 1.502(6) . ?
C9 C10 1.376(7) . ?
C10 C11 1.392(7) . ?
C11 C12 1.390(6) . ?
C11 C18 1.488(6) . ?
C12 C13 1.364(6) . ?
C14 C15 1.362(8) . ?
C15 C16 1.357(8) . ?
C16 C17 1.338(8) . ?
C17 C18 1.340(7) . ?
Cl1 O4 1.423(5) . ?
Cl1 O5 1.449(3) 2_665 ?
Cl1 O5 1.449(3) 3_565 ?
Cl1 O5 1.449(3) . ?
N4 C19 1.13(3) 4_557 ?
N4 C19 1.13(3) . ?
C19 C20 1.489(10) . ?
